data_2226808
loop_
_publ_author_name
'Ru, Zong-ling'

_publ_section_title
;
 (<i>S</i>)-1,2,4-Trimethylpiperazine-1,4-diium
 tetrachloridozincate(II)
;
_journal_coeditor_code BX2289
_journal_issue 8
_journal_name_full 'Acta Crystallographica Section E'
_journal_page_first m1013
_journal_paper_doi 10.1107/S1600536810028631
_journal_volume 66
_journal_year 2010
_chemical_formula_iupac '(C7 H18 N2) [Zn Cl4]'
_chemical_formula_moiety 'C7 H18 N2 2+, Cl4 Zn 2-'
_chemical_formula_sum 'C7 H18 Cl4 N2 Zn'
_chemical_formula_weight 337.40
_chemical_name_systematic
;
(<i>S</i>)-1,2,4-Trimethylpiperazine-1,4-diium tetrachloridozincate(II)
;
_space_group_IT_number 19
_symmetry_cell_setting orthorhombic
_symmetry_space_group_name_Hall 'P 2ac 2ab'
_symmetry_space_group_name_H-M 'P 21 21 21'
_atom_sites_solution_hydrogens geom
_atom_sites_solution_primary direct
_atom_sites_solution_secondary difmap
_audit_creation_method SHELXL-97
_cell_angle_alpha 90.00
_cell_angle_beta 90.00
_cell_angle_gamma 90.00
_cell_formula_units_Z 4
_cell_length_a 8.5197(17)
_cell_length_b 9.7036(19)
_cell_length_c 17.013(3)
_cell_measurement_reflns_used 2802
_cell_measurement_temperature 293(2)
_cell_measurement_theta_max 27.48
_cell_measurement_theta_min 3.18
_cell_volume 1406.5(5)
_computing_cell_refinement 'CrystalClear (Rigaku/MSC, 2005)'
_computing_data_collection 'CrystalClear (Rigaku/MSC, 2005)'
_computing_data_reduction 'CrystalClear (Rigaku/MSC, 2005)'
_computing_molecular_graphics 'SHELXTL (Sheldrick, 2008)'
_computing_publication_material 'SHELXL97 (Sheldrick, 2008)'
_computing_structure_refinement 'SHELXL97 (Sheldrick, 2008)'
_computing_structure_solution 'SHELXS97 (Sheldrick, 2008)'
_diffrn_ambient_temperature 293(2)
_diffrn_detector_area_resol_mean 13.6612
_diffrn_measured_fraction_theta_full 0.998
_diffrn_measured_fraction_theta_max 0.998
_diffrn_measurement_device_type 'Rigaku SCXmini'
_diffrn_measurement_method '\w scans'
_diffrn_radiation_monochromator graphite
_diffrn_radiation_source 'fine-focus sealed tube'
_diffrn_radiation_type MoK\a
_diffrn_radiation_wavelength 0.71073
_diffrn_reflns_av_R_equivalents 0.0379
_diffrn_reflns_av_sigmaI/netI 0.0324
_diffrn_reflns_limit_h_max 10
_diffrn_reflns_limit_h_min -11
_diffrn_reflns_limit_k_max 12
_diffrn_reflns_limit_k_min -12
_diffrn_reflns_limit_l_max 22
_diffrn_reflns_limit_l_min -22
_diffrn_reflns_number 14785
_diffrn_reflns_theta_full 27.48
_diffrn_reflns_theta_max 27.48
_diffrn_reflns_theta_min 3.18
_exptl_absorpt_coefficient_mu 2.475
_exptl_absorpt_correction_T_max 0.90
_exptl_absorpt_correction_T_min 0.80
_exptl_absorpt_correction_type multi-scan
_exptl_absorpt_process_details '(CrystalClear; Rigaku/MSC, 2005)'
_exptl_crystal_colour colourless
_exptl_crystal_density_diffrn 1.593
_exptl_crystal_density_method 'not measured'
_exptl_crystal_description block
_exptl_crystal_F_000 688
_exptl_crystal_size_max 0.30
_exptl_crystal_size_mid 0.28
_exptl_crystal_size_min 0.26
_refine_diff_density_max 0.360
_refine_diff_density_min -0.356
_refine_ls_abs_structure_details 'Flack (1983), 1355 Friedel pairs'
_refine_ls_abs_structure_Flack 0.046(14)
_refine_ls_extinction_method none
_refine_ls_goodness_of_fit_ref 1.081
_refine_ls_hydrogen_treatment mixed
_refine_ls_matrix_type full
_refine_ls_number_parameters 138
_refine_ls_number_reflns 3217
_refine_ls_number_restraints 0
_refine_ls_restrained_S_all 1.081
_refine_ls_R_factor_all 0.0391
_refine_ls_R_factor_gt 0.0316
_refine_ls_shift/su_max 0.001
_refine_ls_shift/su_mean 0.000
_refine_ls_structure_factor_coef Fsqd
_refine_ls_weighting_details 'calc w=1/[\s^2^(Fo^2^)+(0.0257P)^2^+0.2767P] where P=(Fo^2^+2Fc^2^)/3'
_refine_ls_weighting_scheme calc
_refine_ls_wR_factor_gt 0.0643
_refine_ls_wR_factor_ref 0.0669
_reflns_number_gt 2802
_reflns_number_total 3217
_reflns_threshold_expression I>2sigma(I)
_cod_data_source_file bx2289.cif
_cod_data_source_block I
_cod_database_code 2226808
_cod_database_fobs_code 2226808

loop_
_symmetry_equiv_pos_as_xyz
'x, y, z'
'-x+1/2, -y, z+1/2'
'-x, y+1/2, -z+1/2'
'x+1/2, -y+1/2, -z'

loop_
_atom_site_type_symbol
_atom_site_label
_atom_site_fract_x
_atom_site_fract_y
_atom_site_fract_z
_atom_site_U_iso_or_equiv
_atom_site_adp_type
_atom_site_calc_flag
_atom_site_refinement_flags
_atom_site_occupancy
_atom_site_disorder_assembly
_atom_site_disorder_group
Zn Zn1 0.59768(3) 0.49854(3) 0.125016(17) 0.03377(9) Uani d . 1 . .
C C1 0.2131(4) 0.8709(3) 0.14589(17) 0.0359(7) Uani d . 1 . .
H H1 0.2576 0.8595 0.1986 0.043 Uiso calc R 1 . .
C C2 0.3442(3) 0.8994(3) 0.08782(17) 0.0368(7) Uani d . 1 . .
H H2A 0.4167 0.8223 0.0882 0.044 Uiso calc R 1 . .
H H2B 0.3000 0.9060 0.0354 0.044 Uiso calc R 1 . .
C C3 0.3220(4) 1.1457(3) 0.10626(19) 0.0481(9) Uani d . 1 . .
H H3A 0.2799 1.1599 0.0539 0.058 Uiso calc R 1 . .
H H3B 0.3791 1.2281 0.1212 0.058 Uiso calc R 1 . .
C C4 0.1875(4) 1.1231(3) 0.16346(19) 0.0449(8) Uani d . 1 . .
H H4A 0.2283 1.1194 0.2166 0.054 Uiso calc R 1 . .
H H4B 0.1151 1.2000 0.1602 0.054 Uiso calc R 1 . .
C C5 -0.0354(4) 0.9767(4) 0.19972(18) 0.0491(8) Uani d . 1 . .
H H5A 0.0010 0.9678 0.2529 0.074 Uiso calc R 1 . .
H H5B -0.0935 0.8958 0.1853 0.074 Uiso calc R 1 . .
H H5C -0.1019 1.0562 0.1955 0.074 Uiso calc R 1 . .
C C6 0.5641(4) 1.0490(4) 0.0483(2) 0.0628(11) Uani d . 1 . .
H H6A 0.6305 0.9691 0.0477 0.094 Uiso calc R 1 . .
H H6B 0.6241 1.1279 0.0643 0.094 Uiso calc R 1 . .
H H6C 0.5224 1.0643 -0.0034 0.094 Uiso calc R 1 . .
C C7 0.1282(4) 0.7396(3) 0.1223(2) 0.0580(9) Uani d . 1 . .
H H7A 0.0840 0.7508 0.0708 0.087 Uiso calc R 1 . .
H H7B 0.0458 0.7209 0.1593 0.087 Uiso calc R 1 . .
H H7C 0.2011 0.6642 0.1219 0.087 Uiso calc R 1 . .
Cl Cl1 0.44725(9) 0.46036(8) 0.01637(4) 0.0479(2) Uani d . 1 . .
Cl Cl2 0.42671(10) 0.48120(12) 0.22655(4) 0.0642(3) Uani d . 1 . .
Cl Cl3 0.70714(11) 0.70748(9) 0.11735(6) 0.0600(2) Uani d . 1 . .
Cl Cl4 0.79167(12) 0.34029(10) 0.13266(5) 0.0606(2) Uani d . 1 . .
N N1 0.1024(2) 0.9929(3) 0.14575(12) 0.0334(5) Uani d . 1 . .
N N2 0.4314(3) 1.0266(3) 0.10512(14) 0.0390(6) Uani d . 1 . .
H H1A 0.054(3) 1.003(3) 0.0967(16) 0.033(7) Uiso d . 1 . .
H H2C 0.477(4) 1.023(3) 0.1532(18) 0.046(9) Uiso d . 1 . .

loop_
_atom_site_aniso_label
_atom_site_aniso_U_11
_atom_site_aniso_U_22
_atom_site_aniso_U_33
_atom_site_aniso_U_12
_atom_site_aniso_U_13
_atom_site_aniso_U_23
Zn1 0.03299(15) 0.04154(17) 0.02676(15) -0.00188(15) -0.00155(14) -0.00045(16)
C1 0.0323(14) 0.0395(17) 0.0359(16) 0.0029(14) -0.0043(14) 0.0082(12)
C2 0.0345(16) 0.0368(17) 0.0390(15) 0.0024(13) 0.0001(13) -0.0014(13)
C3 0.055(2) 0.0371(18) 0.052(2) -0.0065(15) 0.0007(17) 0.0019(14)
C4 0.048(2) 0.0392(19) 0.0472(17) -0.0059(15) -0.0009(17) -0.0108(14)
C5 0.0387(16) 0.064(2) 0.0445(17) 0.0051(17) 0.0090(14) 0.0016(15)
C6 0.045(2) 0.084(3) 0.059(2) -0.0144(19) 0.0148(18) 0.0118(19)
C7 0.0445(18) 0.0365(17) 0.093(3) -0.0038(13) 0.009(2) 0.008(2)
Cl1 0.0417(4) 0.0762(6) 0.0259(3) -0.0185(4) -0.0051(3) 0.0063(3)
Cl2 0.0424(4) 0.1219(9) 0.0283(4) -0.0064(6) 0.0046(3) 0.0013(4)
Cl3 0.0541(4) 0.0453(5) 0.0806(6) -0.0143(4) -0.0084(6) -0.0038(5)
Cl4 0.0641(5) 0.0642(6) 0.0536(5) 0.0256(5) -0.0113(5) -0.0086(4)
N1 0.0325(11) 0.0402(13) 0.0274(11) 0.0026(14) -0.0013(9) 0.0007(10)
N2 0.0331(13) 0.0481(17) 0.0357(13) -0.0095(11) -0.0032(10) 0.0030(10)

loop_
_atom_type_symbol
_atom_type_description
_atom_type_scat_dispersion_real
_atom_type_scat_dispersion_imag
_atom_type_scat_source
C C 0.0033 0.0016 'International Tables Vol C Tables 4.2.6.8 and 6.1.1.4'
H H 0.0000 0.0000 'International Tables Vol C Tables 4.2.6.8 and 6.1.1.4'
N N 0.0061 0.0033 'International Tables Vol C Tables 4.2.6.8 and 6.1.1.4'
Cl Cl 0.1484 0.1585 'International Tables Vol C Tables 4.2.6.8 and 6.1.1.4'
Zn Zn 0.2839 1.4301 'International Tables Vol C Tables 4.2.6.8 and 6.1.1.4'

loop_
_geom_angle_atom_site_label_1
_geom_angle_atom_site_label_2
_geom_angle_atom_site_label_3
_geom_angle_site_symmetry_1
_geom_angle_site_symmetry_3
_geom_angle
_geom_angle_publ_flag
Cl3 Zn1 Cl4 . . 108.34(5) ?
Cl3 Zn1 Cl2 . . 112.33(4) ?
Cl4 Zn1 Cl2 . . 112.08(4) ?
Cl3 Zn1 Cl1 . . 109.55(3) ?
Cl4 Zn1 Cl1 . . 110.33(4) ?
Cl2 Zn1 Cl1 . . 104.16(3) ?
N1 C1 C2 . . 108.4(2) ?
N1 C1 C7 . . 111.1(3) ?
C2 C1 C7 . . 109.3(3) ?
N1 C1 H1 . . 109.3 ?
C2 C1 H1 . . 109.3 ?
C7 C1 H1 . . 109.3 ?
N2 C2 C1 . . 113.2(2) ?
N2 C2 H2A . . 108.9 ?
C1 C2 H2A . . 108.9 ?
N2 C2 H2B . . 108.9 ?
C1 C2 H2B . . 108.9 ?
H2A C2 H2B . . 107.7 ?
N2 C3 C4 . . 111.7(3) ?
N2 C3 H3A . . 109.3 ?
C4 C3 H3A . . 109.3 ?
N2 C3 H3B . . 109.3 ?
C4 C3 H3B . . 109.3 ?
H3A C3 H3B . . 107.9 ?
N1 C4 C3 . . 111.1(2) ?
N1 C4 H4A . . 109.4 ?
C3 C4 H4A . . 109.4 ?
N1 C4 H4B . . 109.4 ?
C3 C4 H4B . . 109.4 ?
H4A C4 H4B . . 108.0 ?
N1 C5 H5A . . 109.5 ?
N1 C5 H5B . . 109.5 ?
H5A C5 H5B . . 109.5 ?
N1 C5 H5C . . 109.5 ?
H5A C5 H5C . . 109.5 ?
H5B C5 H5C . . 109.5 ?
N2 C6 H6A . . 109.5 ?
N2 C6 H6B . . 109.5 ?
H6A C6 H6B . . 109.5 ?
N2 C6 H6C . . 109.5 ?
H6A C6 H6C . . 109.5 ?
H6B C6 H6C . . 109.5 ?
C1 C7 H7A . . 109.5 ?
C1 C7 H7B . . 109.5 ?
H7A C7 H7B . . 109.5 ?
C1 C7 H7C . . 109.5 ?
H7A C7 H7C . . 109.5 ?
H7B C7 H7C . . 109.5 ?
C4 N1 C5 . . 110.3(2) ?
C4 N1 C1 . . 111.1(2) ?
C5 N1 C1 . . 113.9(2) ?
C4 N1 H1A . . 107.7(19) ?
C5 N1 H1A . . 102.4(16) ?
C1 N1 H1A . . 111.0(18) ?
C2 N2 C3 . . 109.8(2) ?
C2 N2 C6 . . 111.9(2) ?
C3 N2 C6 . . 111.6(3) ?
C2 N2 H2C . . 111(2) ?
C3 N2 H2C . . 107(2) ?
C6 N2 H2C . . 105.5(19) ?

loop_
_geom_bond_atom_site_label_1
_geom_bond_atom_site_label_2
_geom_bond_site_symmetry_2
_geom_bond_distance
_geom_bond_publ_flag
Zn1 Cl3 . 2.2355(9) ?
Zn1 Cl4 . 2.2597(9) ?
Zn1 Cl2 . 2.2658(8) ?
Zn1 Cl1 . 2.2795(8) ?
C1 N1 . 1.513(4) ?
C1 C2 . 1.517(4) ?
C1 C7 . 1.519(4) ?
C1 H1 . 0.9800 ?
C2 N2 . 1.470(4) ?
C2 H2A . 0.9700 ?
C2 H2B . 0.9700 ?
C3 N2 . 1.485(4) ?
C3 C4 . 1.519(5) ?
C3 H3A . 0.9700 ?
C3 H3B . 0.9700 ?
C4 N1 . 1.487(4) ?
C4 H4A . 0.9700 ?
C4 H4B . 0.9700 ?
C5 N1 . 1.499(3) ?
C5 H5A . 0.9600 ?
C5 H5B . 0.9600 ?
C5 H5C . 0.9600 ?
C6 N2 . 1.504(4) ?
C6 H6A . 0.9600 ?
C6 H6B . 0.9600 ?
C6 H6C . 0.9600 ?
C7 H7A . 0.9600 ?
C7 H7B . 0.9600 ?
C7 H7C . 0.9600 ?
N1 H1A . 0.93(3) ?
N2 H2C . 0.91(3) ?

loop_
_geom_hbond_atom_site_label_D
_geom_hbond_atom_site_label_H
_geom_hbond_atom_site_label_A
_geom_hbond_site_symmetry_A
_geom_hbond_distance_DH
_geom_hbond_distance_HA
_geom_hbond_distance_DA
_geom_hbond_angle_DHA
N1 H1A Cl1 4_465 0.93(3) 2.16(3) 3.092(2) 177(3)
N2 H2C Cl2 3_655 0.91(3) 2.24(3) 3.140(3) 171(3)
